data_4064001
loop_
_publ_author_name
'Poulain, Aur\'elie'
'Canseco-Gonzalez, Daniel'
'Hynes-Roche, Rachel'
'M\"uller-Bunz, Helge'
'Schuster, Oliver'
'Stoeckli-Evans, Helen'
'Neels, Antonia'
'Albrecht, Martin'

_publ_section_title
;
 Synthesis and Tunability of Abnormal 1,2,3-Triazolylidene Palladium and
 Rhodium Complexes
;
_journal_issue 5
_journal_name_full Organometallics
_journal_page_first 1021
_journal_paper_doi 10.1021/om101076u
_journal_volume 30
_journal_year 2011
_chemical_formula_sum 'C23 H28 Cl2 I2 N6 Pd'
_chemical_formula_weight 819.61
_chemical_name_systematic
; 
 ? 
;
_space_group_IT_number 14
_symmetry_cell_setting monoclinic
_symmetry_space_group_name_Hall '-P 2yn'
_symmetry_space_group_name_H-M 'P 1 21/n 1'
_atom_sites_solution_hydrogens geom
_atom_sites_solution_primary direct
_atom_sites_solution_secondary difmap
_audit_creation_method SHELXL-97
_cell_angle_alpha 90.00
_cell_angle_beta 112.592(5)
_cell_angle_gamma 90.00
_cell_formula_units_Z 4
_cell_length_a 12.7461(9)
_cell_length_b 17.2912(9)
_cell_length_c 14.1530(10)
_cell_measurement_reflns_used 22444
_cell_measurement_temperature 173(2)
_cell_measurement_theta_max 25.58
_cell_measurement_theta_min 1.73
_cell_volume 2879.9(3)
_computing_cell_refinement 'STOE X-AREA'
_computing_data_collection 'STOE X-AREA'
_computing_data_reduction 'STOE X-RED'
_computing_structure_refinement 'SHELXL-97 (Sheldrick, 1997)'
_computing_structure_solution 'SHELXS-97 (Sheldrick, 1990)'
_diffrn_ambient_temperature 173(2)
_diffrn_detector_area_resol_mean 6.67
_diffrn_measured_fraction_theta_full 0.993
_diffrn_measured_fraction_theta_max 0.993
_diffrn_measurement_device_type 'STOE IPDS 2'
_diffrn_measurement_method 'rotation method'
_diffrn_radiation_monochromator graphite
_diffrn_radiation_source 'fine-focus sealed tube'
_diffrn_radiation_type MoK\a
_diffrn_radiation_wavelength 0.71073
_diffrn_reflns_av_R_equivalents 0.0892
_diffrn_reflns_av_sigmaI/netI 0.0590
_diffrn_reflns_limit_h_max 15
_diffrn_reflns_limit_h_min -15
_diffrn_reflns_limit_k_max 20
_diffrn_reflns_limit_k_min -20
_diffrn_reflns_limit_l_max 16
_diffrn_reflns_limit_l_min -16
_diffrn_reflns_number 28970
_diffrn_reflns_theta_full 25.17
_diffrn_reflns_theta_max 25.17
_diffrn_reflns_theta_min 1.83
_exptl_absorpt_coefficient_mu 2.997
_exptl_absorpt_correction_T_max 0.520
_exptl_absorpt_correction_T_min 0.369
_exptl_absorpt_correction_type multi-scan
_exptl_absorpt_process_details 'MULscanABS, (PLATON03, Speck, 2003)'
_exptl_crystal_colour yellow
_exptl_crystal_density_diffrn 1.890
_exptl_crystal_density_method 'not measured'
_exptl_crystal_description needle
_exptl_crystal_F_000 1576
_exptl_crystal_size_max 0.50
_exptl_crystal_size_mid 0.20
_exptl_crystal_size_min 0.15
_refine_diff_density_max 0.880
_refine_diff_density_min -1.087
_refine_diff_density_rms 0.138
_refine_ls_extinction_method none
_refine_ls_goodness_of_fit_ref 0.910
_refine_ls_hydrogen_treatment constr
_refine_ls_matrix_type full
_refine_ls_number_parameters 318
_refine_ls_number_reflns 5134
_refine_ls_number_restraints 6
_refine_ls_restrained_S_all 0.912
_refine_ls_R_factor_all 0.0562
_refine_ls_R_factor_gt 0.0396
_refine_ls_shift/su_max 0.000
_refine_ls_shift/su_mean 0.000
_refine_ls_structure_factor_coef Fsqd
_refine_ls_weighting_details 'calc w=1/[\s^2^(Fo^2^)+(0.0628P)^2^] where P=(Fo^2^+2Fc^2^)/3'
_refine_ls_weighting_scheme calc
_refine_ls_wR_factor_gt 0.0945
_refine_ls_wR_factor_ref 0.0989
_reflns_number_gt 3814
_reflns_number_total 5134
_reflns_threshold_expression >2sigma(I)
_cod_data_source_file om101076u_si_002.cif
_cod_data_source_block complex_cis3a_pentane
_cod_original_sg_symbol_H-M 'P 21/n'
_cod_database_code 4064001

loop_
_symmetry_equiv_pos_as_xyz
'x, y, z'
'-x+1/2, y+1/2, -z+1/2'
'-x, -y, -z'
'x-1/2, -y-1/2, z-1/2'

loop_
_atom_site_label
_atom_site_type_symbol
_atom_site_fract_x
_atom_site_fract_y
_atom_site_fract_z
_atom_site_U_iso_or_equiv
_atom_site_adp_type
_atom_site_occupancy
_atom_site_symmetry_multiplicity
_atom_site_calc_flag
_atom_site_refinement_flags
_atom_site_disorder_assembly
_atom_site_disorder_group
C1 C 0.3687(5) 0.1461(3) 0.5150(4) 0.0321(13) Uani 1 1 d . . .
C2 C 0.4667(5) 0.1893(3) 0.5372(4) 0.0337(13) Uani 1 1 d . . .
C3 C 0.4843(5) 0.2591(3) 0.4852(5) 0.0369(13) Uani 1 1 d . . .
C4 C 0.4487(6) 0.2591(4) 0.3795(5) 0.0444(15) Uani 1 1 d . . .
H4A H 0.4164 0.2138 0.3414 0.053 Uiso 1 1 calc R . .
C5 C 0.4605(6) 0.3259(5) 0.3295(6) 0.0553(19) Uani 1 1 d . . .
H5A H 0.4372 0.3258 0.2572 0.066 Uiso 1 1 calc R . .
C6 C 0.5060(6) 0.3925(4) 0.3841(6) 0.059(2) Uani 1 1 d . . .
H6A H 0.5115 0.4384 0.3495 0.071 Uiso 1 1 calc R . .
C7 C 0.5430(7) 0.3913(4) 0.4891(6) 0.060(2) Uani 1 1 d . . .
H7A H 0.5760 0.4365 0.5271 0.072 Uiso 1 1 calc R . .
C8 C 0.5330(6) 0.3255(4) 0.5400(5) 0.0459(16) Uani 1 1 d . . .
H8A H 0.5594 0.3255 0.6125 0.055 Uiso 1 1 calc R . .
C9 C 0.6683(6) 0.1765(4) 0.6703(5) 0.0497(16) Uani 1 1 d . . .
H9A H 0.6740 0.2175 0.7198 0.075 Uiso 1 1 calc R . .
H9B H 0.6985 0.1952 0.6205 0.075 Uiso 1 1 calc R . .
H9C H 0.7121 0.1314 0.7063 0.075 Uiso 1 1 calc R . .
C10 C 0.3402(6) 0.0183(3) 0.5935(5) 0.0457(16) Uani 1 1 d . . .
H10A H 0.2585 0.0264 0.5518 0.055 Uiso 1 1 calc R . .
H10B H 0.3491 0.0103 0.6654 0.055 Uiso 1 1 calc R . .
C11 C 0.3820(8) -0.0527(4) 0.5553(6) 0.062(2) Uani 1 1 d . . .
H11A H 0.3753 -0.0439 0.4848 0.093 Uiso 1 1 calc R . .
H11B H 0.3359 -0.0975 0.5574 0.093 Uiso 1 1 calc R . .
H11C H 0.4616 -0.0623 0.5991 0.093 Uiso 1 1 calc R . .
C12 C 0.2010(5) 0.2368(3) 0.5264(5) 0.0330(13) Uani 1 1 d . . .
C13 C 0.1881(5) 0.2227(3) 0.6180(4) 0.0311(12) Uani 1 1 d . . .
C14 C 0.1723(5) 0.1483(3) 0.6624(5) 0.0337(13) Uani 1 1 d . . .
C15 C 0.0816(5) 0.1015(3) 0.6066(5) 0.0413(14) Uani 1 1 d . . .
H15A H 0.0288 0.1184 0.5419 0.050 Uiso 1 1 calc R . .
C16 C 0.0671(6) 0.0303(4) 0.6444(5) 0.0488(17) Uani 1 1 d . . .
H16A H 0.0044 -0.0015 0.6061 0.059 Uiso 1 1 calc R . .
C17 C 0.1447(7) 0.0056(3) 0.7385(5) 0.0494(17) Uani 1 1 d . . .
H17A H 0.1344 -0.0430 0.7650 0.059 Uiso 1 1 calc R . .
C18 C 0.2369(6) 0.0510(3) 0.7941(5) 0.0485(17) Uani 1 1 d . . .
H18A H 0.2908 0.0330 0.8577 0.058 Uiso 1 1 calc R . .
C19 C 0.2509(6) 0.1235(3) 0.7564(5) 0.0431(15) Uani 1 1 d . . .
H19A H 0.3135 0.1554 0.7947 0.052 Uiso 1 1 calc R . .
C20 C 0.1815(6) 0.3104(4) 0.7600(5) 0.0480(17) Uani 1 1 d . . .
H20A H 0.1540 0.3636 0.7577 0.072 Uiso 1 1 calc R . .
H20B H 0.2557 0.3053 0.8163 0.072 Uiso 1 1 calc R . .
H20C H 0.1274 0.2747 0.7707 0.072 Uiso 1 1 calc R . .
C21 C 0.2245(6) 0.3628(3) 0.4468(5) 0.0487(17) Uani 1 1 d D . .
H21A H 0.2719 0.3342 0.4172 0.058 Uiso 0.65 1 calc PR A 1
H21B H 0.1483 0.3695 0.3918 0.058 Uiso 0.65 1 calc PR A 1
H21C H 0.2207 0.3286 0.3895 0.058 Uiso 0.35 1 d PR A 2
H21D H 0.3007 0.3870 0.4738 0.058 Uiso 0.35 1 d PR A 2
C22 C 0.2729(12) 0.4372(6) 0.4770(10) 0.066(3) Uani 0.65 1 d PD B 1
H22A H 0.2265 0.4666 0.5057 0.099 Uiso 0.65 1 calc PR B 1
H22B H 0.2758 0.4645 0.4174 0.099 Uiso 0.65 1 calc PR B 1
H22C H 0.3501 0.4316 0.5288 0.099 Uiso 0.65 1 calc PR B 1
C22A C 0.1389(18) 0.4240(10) 0.4061(17) 0.066(3) Uani 0.35 1 d PD B 2
H22D H 0.1224 0.4471 0.4621 0.099 Uiso 0.35 1 calc PR B 2
H22E H 0.0692 0.4019 0.3555 0.099 Uiso 0.35 1 calc PR B 2
H22F H 0.1681 0.4640 0.3734 0.099 Uiso 0.35 1 calc PR B 2
I1 I -0.00363(3) 0.20500(2) 0.30549(3) 0.04123(13) Uani 1 1 d . . .
I2 I 0.23142(4) 0.06453(2) 0.28629(3) 0.04761(14) Uani 1 1 d . . .
N1 N 0.4062(5) 0.0878(3) 0.5863(4) 0.0372(12) Uani 1 1 d . . .
N2 N 0.5133(5) 0.0913(3) 0.6482(4) 0.0404(12) Uani 1 1 d . . .
N3 N 0.5494(4) 0.1546(3) 0.6172(4) 0.0369(11) Uani 1 1 d . . .
N4 N 0.2124(4) 0.3155(2) 0.5272(4) 0.0344(11) Uani 1 1 d . B .
N5 N 0.2068(4) 0.3502(3) 0.6085(4) 0.0358(11) Uani 1 1 d . . .
N6 N 0.1922(4) 0.2922(2) 0.6635(4) 0.0332(11) Uani 1 1 d . B .
Pd1 Pd 0.20888(4) 0.16522(2) 0.41963(3) 0.02983(12) Uani 1 1 d . . .
C23 C 0.3277(16) 0.1531(9) 0.046(2) 0.0977(13) Uani 0.50 1 d PD C 1
H23A H 0.3171 0.1403 0.1102 0.117 Uiso 0.50 1 calc PR C 1
H23B H 0.2599 0.1351 -0.0122 0.117 Uiso 0.50 1 calc PR C 1
Cl1 Cl 0.3427(6) 0.2549(4) 0.0380(6) 0.0977(13) Uani 0.50 1 d PD C 1
Cl2 Cl 0.4489(5) 0.1070(4) 0.0450(5) 0.0977(13) Uani 0.50 1 d PD C 1
C23A C 0.3512(17) 0.1329(10) 0.084(2) 0.1159(16) Uani 0.50 1 d PD D 2
H23C H 0.3404 0.1380 0.1496 0.139 Uiso 0.50 1 calc PR D 2
H23D H 0.2786 0.1147 0.0316 0.139 Uiso 0.50 1 calc PR D 2
Cl1A Cl 0.3845(6) 0.2234(5) 0.0484(7) 0.1159(16) Uani 0.50 1 d PD D 2
Cl2A Cl 0.4554(6) 0.0648(4) 0.0987(6) 0.1159(16) Uani 0.50 1 d PD D 2

loop_
_atom_site_aniso_label
_atom_site_aniso_U_11
_atom_site_aniso_U_22
_atom_site_aniso_U_33
_atom_site_aniso_U_23
_atom_site_aniso_U_13
_atom_site_aniso_U_12
C1 0.041(3) 0.029(3) 0.029(3) -0.004(2) 0.016(3) 0.006(2)
C2 0.035(3) 0.034(3) 0.031(3) -0.006(2) 0.011(3) 0.003(2)
C3 0.033(3) 0.039(3) 0.037(3) 0.007(3) 0.011(3) 0.005(3)
C4 0.043(4) 0.054(4) 0.037(4) 0.005(3) 0.017(3) 0.002(3)
C5 0.038(4) 0.087(5) 0.043(4) 0.023(4) 0.018(3) 0.006(4)
C6 0.045(4) 0.061(4) 0.073(5) 0.031(4) 0.023(4) -0.001(4)
C7 0.060(5) 0.043(4) 0.070(5) 0.012(4) 0.016(4) -0.016(3)
C8 0.048(4) 0.046(4) 0.042(4) 0.003(3) 0.016(3) -0.004(3)
C9 0.041(4) 0.053(4) 0.045(4) 0.002(3) 0.006(3) 0.006(3)
C10 0.067(5) 0.029(3) 0.053(4) 0.008(3) 0.036(4) 0.005(3)
C11 0.099(6) 0.032(3) 0.071(5) 0.007(3) 0.051(5) 0.013(4)
C12 0.028(3) 0.027(3) 0.041(3) 0.000(2) 0.011(3) 0.001(2)
C13 0.034(3) 0.026(3) 0.033(3) -0.005(2) 0.012(3) 0.000(2)
C14 0.040(3) 0.028(3) 0.041(3) 0.001(2) 0.025(3) 0.001(2)
C15 0.041(4) 0.036(3) 0.046(4) -0.008(3) 0.016(3) -0.005(3)
C16 0.059(5) 0.036(3) 0.057(4) -0.008(3) 0.029(4) -0.013(3)
C17 0.078(5) 0.033(3) 0.048(4) 0.003(3) 0.035(4) -0.003(3)
C18 0.071(5) 0.036(3) 0.043(4) 0.007(3) 0.028(4) 0.008(3)
C19 0.056(4) 0.034(3) 0.044(4) -0.001(3) 0.024(3) -0.002(3)
C20 0.066(5) 0.042(3) 0.051(4) -0.010(3) 0.039(4) -0.001(3)
C21 0.068(5) 0.029(3) 0.055(4) 0.009(3) 0.032(4) 0.001(3)
C22 0.098(9) 0.048(5) 0.062(7) -0.005(5) 0.040(6) -0.010(6)
C22A 0.098(9) 0.048(5) 0.062(7) -0.005(5) 0.040(6) -0.010(6)
I1 0.0344(2) 0.0392(2) 0.0472(3) -0.00332(17) 0.01264(19) 0.00062(16)
I2 0.0588(3) 0.0412(2) 0.0395(2) -0.00777(18) 0.0152(2) 0.01379(19)
N1 0.047(3) 0.031(2) 0.042(3) 0.003(2) 0.026(3) 0.007(2)
N2 0.046(3) 0.036(3) 0.041(3) 0.005(2) 0.018(3) 0.011(2)
N3 0.036(3) 0.037(3) 0.034(3) 0.002(2) 0.009(2) 0.007(2)
N4 0.043(3) 0.027(2) 0.036(3) 0.000(2) 0.018(2) 0.001(2)
N5 0.042(3) 0.028(2) 0.040(3) -0.003(2) 0.019(2) 0.001(2)
N6 0.039(3) 0.029(2) 0.035(3) -0.004(2) 0.018(2) 0.000(2)
Pd1 0.0340(3) 0.0238(2) 0.0330(2) -0.00170(17) 0.0144(2) 0.00062(17)
C23 0.086(3) 0.109(3) 0.109(3) -0.014(3) 0.049(3) -0.008(2)
Cl1 0.086(3) 0.109(3) 0.109(3) -0.014(3) 0.049(3) -0.008(2)
Cl2 0.086(3) 0.109(3) 0.109(3) -0.014(3) 0.049(3) -0.008(2)
C23A 0.084(3) 0.124(4) 0.130(4) 0.013(3) 0.030(3) -0.017(3)
Cl1A 0.084(3) 0.124(4) 0.130(4) 0.013(3) 0.030(3) -0.017(3)
Cl2A 0.084(3) 0.124(4) 0.130(4) 0.013(3) 0.030(3) -0.017(3)

loop_
_atom_type_symbol
_atom_type_description
_atom_type_scat_dispersion_real
_atom_type_scat_dispersion_imag
_atom_type_scat_source
C C 0.0033 0.0016 'International Tables Vol C Tables 4.2.6.8 and 6.1.1.4'
H H 0.0000 0.0000 'International Tables Vol C Tables 4.2.6.8 and 6.1.1.4'
Cl Cl 0.1484 0.1585 'International Tables Vol C Tables 4.2.6.8 and 6.1.1.4'
I I -0.4742 1.8119 'International Tables Vol C Tables 4.2.6.8 and 6.1.1.4'
N N 0.0061 0.0033 'International Tables Vol C Tables 4.2.6.8 and 6.1.1.4'
Pd Pd -0.9988 1.0072 'International Tables Vol C Tables 4.2.6.8 and 6.1.1.4'

loop_
_geom_angle_atom_site_label_1
_geom_angle_atom_site_label_2
_geom_angle_atom_site_label_3
_geom_angle
N1 C1 C2 101.6(5)
N1 C1 Pd1 126.5(4)
C2 C1 Pd1 131.5(4)
N3 C2 C1 107.2(5)
N3 C2 C3 124.1(5)
C1 C2 C3 128.7(5)
C4 C3 C8 119.5(6)
C4 C3 C2 119.3(6)
C8 C3 C2 121.3(5)
C3 C4 C5 119.6(7)
C3 C4 H4A 120.2
C5 C4 H4A 120.2
C6 C5 C4 120.7(7)
C6 C5 H5A 119.7
C4 C5 H5A 119.7
C7 C6 C5 119.2(6)
C7 C6 H6A 120.4
C5 C6 H6A 120.4
C6 C7 C8 121.0(7)
C6 C7 H7A 119.5
C8 C7 H7A 119.5
C7 C8 C3 120.1(6)
C7 C8 H8A 120.0
C3 C8 H8A 120.0
N3 C9 H9A 109.5
N3 C9 H9B 109.5
H9A C9 H9B 109.5
N3 C9 H9C 109.5
H9A C9 H9C 109.5
H9B C9 H9C 109.5
N1 C10 C11 110.1(5)
N1 C10 H10A 109.6
C11 C10 H10A 109.6
N1 C10 H10B 109.6
C11 C10 H10B 109.6
H10A C10 H10B 108.2
C10 C11 H11A 109.5
C10 C11 H11B 109.5
H11A C11 H11B 109.5
C10 C11 H11C 109.5
H11A C11 H11C 109.5
H11B C11 H11C 109.5
N4 C12 C13 102.5(5)
N4 C12 Pd1 126.1(4)
C13 C12 Pd1 131.3(4)
N6 C13 C12 107.0(5)
N6 C13 C14 123.7(5)
C12 C13 C14 129.2(5)
C15 C14 C19 120.1(5)
C15 C14 C13 119.1(6)
C19 C14 C13 120.6(5)
C16 C15 C14 120.5(6)
C16 C15 H15A 119.8
C14 C15 H15A 119.8
C15 C16 C17 119.6(6)
C15 C16 H16A 120.2
C17 C16 H16A 120.2
C18 C17 C16 120.6(6)
C18 C17 H17A 119.7
C16 C17 H17A 119.7
C17 C18 C19 119.8(6)
C17 C18 H18A 120.1
C19 C18 H18A 120.1
C14 C19 C18 119.3(6)
C14 C19 H19A 120.3
C18 C19 H19A 120.3
N6 C20 H20A 109.5
N6 C20 H20B 109.5
H20A C20 H20B 109.5
N6 C20 H20C 109.5
H20A C20 H20C 109.5
H20B C20 H20C 109.5
C22 C21 N4 116.0(7)
C22 C21 C22A 68.8(11)
N4 C21 C22A 115.2(10)
C22 C21 H21A 108.3
N4 C21 H21A 108.3
C22A C21 H21A 132.5
C22 C21 H21B 108.3
N4 C21 H21B 108.3
C22A C21 H21B 41.6
H21A C21 H21B 107.4
C22 C21 H21C 131.9
N4 C21 H21C 108.4
C22A C21 H21C 108.4
H21A C21 H21C 36.9
H21B C21 H21C 72.6
C22 C21 H21D 41.5
N4 C21 H21D 108.5
C22A C21 H21D 108.5
H21A C21 H21D 72.9
H21B C21 H21D 140.8
H21C C21 H21D 107.5
C21 C22 H21D 44.1
C21 C22 H22A 109.5
H21D C22 H22A 142.6
C21 C22 H22B 109.5
H21D C22 H22B 105.3
C21 C22 H22C 109.5
H21D C22 H22C 70.1
C21 C22A H22D 109.5
C21 C22A H22E 109.5
H22D C22A H22E 109.5
C21 C22A H22F 109.5
H22D C22A H22F 109.5
H22E C22A H22F 109.5
N2 N1 C1 115.8(5)
N2 N1 C10 117.5(5)
C1 N1 C10 126.4(5)
N1 N2 N3 102.9(5)
N2 N3 C2 112.6(5)
N2 N3 C9 117.9(5)
C2 N3 C9 129.5(5)
N5 N4 C12 114.7(5)
N5 N4 C21 118.7(4)
C12 N4 C21 126.5(5)
N4 N5 N6 103.5(4)
N5 N6 C13 112.3(5)
N5 N6 C20 118.1(4)
C13 N6 C20 129.6(5)
C12 Pd1 C1 85.7(2)
C12 Pd1 I1 87.92(17)
C1 Pd1 I1 173.39(15)
C12 Pd1 I2 176.08(17)
C1 Pd1 I2 90.62(15)
I1 Pd1 I2 95.781(19)
Cl2 C23 Cl1 109.5(10)
Cl2 C23 H23A 109.8
Cl1 C23 H23A 109.8
Cl2 C23 H23B 109.8
Cl1 C23 H23B 109.8
H23A C23 H23B 108.2
Cl2A C23A Cl1A 112.6(11)
Cl2A C23A H23C 109.1
Cl1A C23A H23C 109.1
Cl2A C23A H23D 109.1
Cl1A C23A H23D 109.1
H23C C23A H23D 107.8

loop_
_geom_bond_atom_site_label_1
_geom_bond_atom_site_label_2
_geom_bond_distance
C1 N1 1.375(7)
C1 C2 1.384(8)
C1 Pd1 1.992(6)
C2 N3 1.355(7)
C2 C3 1.475(8)
C3 C4 1.387(9)
C3 C8 1.390(9)
C4 C5 1.393(9)
C4 H4A 0.9500
C5 C6 1.383(11)
C5 H5A 0.9500
C6 C7 1.376(11)
C6 H6A 0.9500
C7 C8 1.378(9)
C7 H7A 0.9500
C8 H8A 0.9500
C9 N3 1.459(8)
C9 H9A 0.9800
C9 H9B 0.9800
C9 H9C 0.9800
C10 N1 1.492(8)
C10 C11 1.517(9)
C10 H10A 0.9900
C10 H10B 0.9900
C11 H11A 0.9800
C11 H11B 0.9800
C11 H11C 0.9800
C12 N4 1.368(7)
C12 C13 1.388(8)
C12 Pd1 1.985(6)
C13 N6 1.354(7)
C13 C14 1.480(7)
C14 C15 1.384(8)
C14 C19 1.391(9)
C15 C16 1.382(9)
C15 H15A 0.9500
C16 C17 1.387(10)
C16 H16A 0.9500
C17 C18 1.380(10)
C17 H17A 0.9500
C18 C19 1.400(8)
C18 H18A 0.9500
C19 H19A 0.9500
C20 N6 1.458(7)
C20 H20A 0.9800
C20 H20B 0.9800
C20 H20C 0.9800
C21 C22 1.419(11)
C21 N4 1.458(8)
C21 C22A 1.469(16)
C21 H21A 0.9900
C21 H21B 0.9900
C21 H21C 0.9900
C21 H21D 0.9900
C22 H21D 0.9436
C22 H22A 0.9800
C22 H22B 0.9800
C22 H22C 0.9800
C22A H22D 0.9800
C22A H22E 0.9800
C22A H22F 0.9800
I1 Pd1 2.6567(6)
I2 Pd1 2.6630(6)
N1 N2 1.311(7)
N2 N3 1.325(7)
N4 N5 1.324(6)
N5 N6 1.326(6)
C23 Cl2 1.745(15)
C23 Cl1 1.779(16)
C23 H23A 0.9900
C23 H23B 0.9900
C23A Cl2A 1.727(16)
C23A Cl1A 1.748(16)
C23A H23C 0.9900
C23A H23D 0.9900

loop_
_geom_torsion_atom_site_label_1
_geom_torsion_atom_site_label_2
_geom_torsion_atom_site_label_3
_geom_torsion_atom_site_label_4
_geom_torsion
N1 C1 C2 N3 -0.7(6)
Pd1 C1 C2 N3 172.2(4)
N1 C1 C2 C3 177.8(6)
Pd1 C1 C2 C3 -9.2(9)
N3 C2 C3 C4 129.0(6)
C1 C2 C3 C4 -49.3(9)
N3 C2 C3 C8 -52.8(8)
C1 C2 C3 C8 128.9(7)
C8 C3 C4 C5 -1.0(9)
C2 C3 C4 C5 177.2(6)
C3 C4 C5 C6 -0.9(10)
C4 C5 C6 C7 2.2(11)
C5 C6 C7 C8 -1.5(12)
C6 C7 C8 C3 -0.4(11)
C4 C3 C8 C7 1.6(10)
C2 C3 C8 C7 -176.6(7)
N4 C12 C13 N6 0.3(6)
Pd1 C12 C13 N6 177.9(4)
N4 C12 C13 C14 -179.8(6)
Pd1 C12 C13 C14 -2.3(10)
N6 C13 C14 C15 122.6(6)
C12 C13 C14 C15 -57.3(9)
N6 C13 C14 C19 -61.0(8)
C12 C13 C14 C19 119.1(7)
C19 C14 C15 C16 1.1(9)
C13 C14 C15 C16 177.5(5)
C14 C15 C16 C17 -0.5(10)
C15 C16 C17 C18 -0.8(10)
C16 C17 C18 C19 1.6(10)
C15 C14 C19 C18 -0.3(9)
C13 C14 C19 C18 -176.7(5)
C17 C18 C19 C14 -1.0(10)
C2 C1 N1 N2 0.5(6)
Pd1 C1 N1 N2 -173.0(4)
C2 C1 N1 C10 -173.6(5)
Pd1 C1 N1 C10 13.0(8)
C11 C10 N1 N2 -68.8(7)
C11 C10 N1 C1 105.2(7)
C1 N1 N2 N3 0.0(6)
C10 N1 N2 N3 174.6(5)
N1 N2 N3 C2 -0.5(6)
N1 N2 N3 C9 -179.7(5)
C1 C2 N3 N2 0.8(7)
C3 C2 N3 N2 -177.9(5)
C1 C2 N3 C9 180.0(6)
C3 C2 N3 C9 1.3(10)
C13 C12 N4 N5 -0.6(6)
Pd1 C12 N4 N5 -178.3(4)
C13 C12 N4 C21 -177.6(6)
Pd1 C12 N4 C21 4.7(9)
C22 C21 N4 N5 23.9(10)
C22A C21 N4 N5 -53.6(12)
C22 C21 N4 C12 -159.2(8)
C22A C21 N4 C12 123.3(11)
C12 N4 N5 N6 0.6(6)
C21 N4 N5 N6 177.8(5)
N4 N5 N6 C13 -0.3(6)
N4 N5 N6 C20 -179.5(5)
C12 C13 N6 N5 0.0(7)
C14 C13 N6 N5 -179.9(5)
C12 C13 N6 C20 179.0(6)
C14 C13 N6 C20 -0.9(10)
N4 C12 Pd1 C1 99.0(5)
C13 C12 Pd1 C1 -78.0(6)
N4 C12 Pd1 I1 -79.2(5)
C13 C12 Pd1 I1 103.7(6)
N4 C12 Pd1 I2 120(2)
C13 C12 Pd1 I2 -57(3)
N1 C1 Pd1 C12 93.3(5)
C2 C1 Pd1 C12 -78.1(5)
N1 C1 Pd1 I1 108.9(14)
C2 C1 Pd1 I1 -62.5(17)
N1 C1 Pd1 I2 -85.2(4)
C2 C1 Pd1 I2 103.4(5)
